data_4064686
loop_
_publ_author_name
'Rajakannu, Palanisamy'
'Shankar, Bhaskaran'
'Yadav, Anju'
'Shanmugam, Ramasamy'
'Gupta, Deepak'
'Hussain, Firasat'
'Chang, Che-Hao'
'Sathiyendiran, Malaichamy'
'Lu, Kuang-Lieh'

_publ_section_title
;
 Adaptation toward Restricted Conformational Dynamics: From the Series of
 Neutral Molecular Rotors
;
_journal_issue 11
_journal_name_full Organometallics
_journal_page_first 3168
_journal_paper_doi 10.1021/om200269z
_journal_volume 30
_journal_year 2011
_chemical_formula_sum 'C71 H70 N4 O10 Re2'
_chemical_formula_weight 1511.71
_chemical_name_systematic
;
 ?
;
_space_group_IT_number 14
_symmetry_cell_setting monoclinic
_symmetry_space_group_name_Hall '-P 2ybc'
_symmetry_space_group_name_H-M 'P 1 21/c 1'
_atom_sites_solution_hydrogens geom
_atom_sites_solution_primary direct
_atom_sites_solution_secondary difmap
_audit_creation_method SHELXL-97
_cell_angle_alpha 90.00
_cell_angle_beta 129.512(2)
_cell_angle_gamma 90.00
_cell_formula_units_Z 4
_cell_length_a 16.7355(8)
_cell_length_b 19.0723(11)
_cell_length_c 26.3039(8)
_cell_measurement_reflns_used 23660
_cell_measurement_temperature 183(2)
_cell_measurement_theta_max 29.4788
_cell_measurement_theta_min 2.4532
_cell_volume 6477.3(6)
_computing_cell_refinement 'CrysAlis Pro (Oxford, 2010)'
_computing_data_collection 'CrysAlis Pro (Oxford, 2010)'
_computing_data_reduction 'CrysAlis Pro (Oxford, 2010)'
_computing_molecular_graphics 'ORTEP-3 (Farrugia, 1997)'
_computing_publication_material 'SHELXL-97 (Sheldrick, 2008)'
_computing_structure_refinement 'SHELXL-97 (Sheldrick, 1997)'
_computing_structure_solution 'SHELXS-97 (Sheldrick, 1990)'
_diffrn_ambient_temperature 183(2)
_diffrn_detector_area_resol_mean 10.4498
_diffrn_measured_fraction_theta_full 0.996
_diffrn_measured_fraction_theta_max 0.996
_diffrn_measurement_device_type 'Xcalibur, Ruby'
_diffrn_measurement_method '\w scans'
_diffrn_radiation_monochromator graphite
_diffrn_radiation_source 'fine-focus sealed tube'
_diffrn_radiation_type MoK\a
_diffrn_radiation_wavelength 0.71073
_diffrn_reflns_av_R_equivalents 0.0529
_diffrn_reflns_av_sigmaI/netI 0.0447
_diffrn_reflns_limit_h_max 20
_diffrn_reflns_limit_h_min -20
_diffrn_reflns_limit_k_max 23
_diffrn_reflns_limit_k_min -22
_diffrn_reflns_limit_l_max 32
_diffrn_reflns_limit_l_min -32
_diffrn_reflns_number 63460
_diffrn_reflns_theta_full 25.68
_diffrn_reflns_theta_max 25.68
_diffrn_reflns_theta_min 2.46
_exptl_absorpt_coefficient_mu 3.796
_exptl_absorpt_correction_T_max 1.00000
_exptl_absorpt_correction_T_min 0.89629
_exptl_absorpt_correction_type multi-scan
_exptl_absorpt_process_details
;
CrysAlisPro, Oxford Diffraction Ltd.,
Version 1.171.33.66 (release 28-04-2010 CrysAlis171 .NET)
(compiled Apr 28 2010,14:27:37)
Empirical absorption correction using spherical harmonics,
 implemented in SCALE3 ABSPACK scaling algorithm.
;
_exptl_crystal_colour violet
_exptl_crystal_density_diffrn 1.550
_exptl_crystal_density_method 'not measured'
_exptl_crystal_description block
_exptl_crystal_F_000 3016
_exptl_crystal_size_max 0.17
_exptl_crystal_size_mid 0.15
_exptl_crystal_size_min 0.12
_refine_diff_density_max 4.834
_refine_diff_density_min -4.881
_refine_diff_density_rms 0.214
_refine_ls_extinction_method none
_refine_ls_goodness_of_fit_ref 1.129
_refine_ls_hydrogen_treatment constr
_refine_ls_matrix_type full
_refine_ls_number_parameters 784
_refine_ls_number_reflns 12237
_refine_ls_number_restraints 0
_refine_ls_restrained_S_all 1.129
_refine_ls_R_factor_all 0.0802
_refine_ls_R_factor_gt 0.0660
_refine_ls_shift/su_max 0.038
_refine_ls_shift/su_mean 0.001
_refine_ls_structure_factor_coef Fsqd
_refine_ls_weighting_details 'calc w=1/[\s^2^(Fo^2^)+(0.0769P)^2^+115.8776P] where P=(Fo^2^+2Fc^2^)/3'
_refine_ls_weighting_scheme calc
_refine_ls_wR_factor_gt 0.1985
_refine_ls_wR_factor_ref 0.2031
_reflns_number_gt 9777
_reflns_number_total 12237
_reflns_threshold_expression >2sigma(I)
_cod_data_source_file om200269z_si_002.cif
_cod_data_source_block fh140810
_cod_original_cell_volume 6477.3(5)
_cod_original_sg_symbol_H-M 'P  21/c '
_cod_database_code 4064686

loop_
_symmetry_equiv_pos_as_xyz
'x, y, z'
'-x, y+1/2, -z+1/2'
'-x, -y, -z'
'x, -y-1/2, z-1/2'

loop_
_atom_site_label
_atom_site_type_symbol
_atom_site_fract_x
_atom_site_fract_y
_atom_site_fract_z
_atom_site_U_iso_or_equiv
_atom_site_adp_type
_atom_site_occupancy
_atom_site_symmetry_multiplicity
_atom_site_calc_flag
_atom_site_refinement_flags
C1 C -0.1838(10) 0.8684(9) -0.0540(6) 0.050(3) Uani 1 1 d .
C2 C -0.0233(11) 0.7818(10) 0.0192(6) 0.058(4) Uani 1 1 d .
C3 C -0.1700 0.7673 0.0260 0.067(5) Uani 1 1 d .
C4 C -0.2419(8) 0.7607(5) -0.1907(5) 0.024(2) Uani 1 1 d .
C5 C -0.3481(8) 0.7498(5) -0.2239(5) 0.025(2) Uani 1 1 d .
C6 C -0.3831(8) 0.7465(6) -0.1875(5) 0.027(2) Uani 1 1 d .
C7 C -0.4944(8) 0.7333(5) -0.2229(5) 0.025(2) Uani 1 1 d .
C8 C -0.5305(9) 0.7251(6) -0.1881(6) 0.033(2) Uani 1 1 d .
H8 H -0.4829 0.7268 -0.1413 0.039 Uiso 1 1 calc R
C9 C -0.6344(9) 0.7144(7) -0.2205(6) 0.040(3) Uani 1 1 d .
H9 H -0.6578 0.7091 -0.1959 0.049 Uiso 1 1 calc R
C10 C -0.7057(9) 0.7115(7) -0.2895(6) 0.038(3) Uani 1 1 d .
H10 H -0.7772 0.7038 -0.3117 0.045 Uiso 1 1 calc R
C11 C -0.6716(9) 0.7196(6) -0.3243(5) 0.033(2) Uani 1 1 d .
H11 H -0.7199 0.7185 -0.3711 0.039 Uiso 1 1 calc R
C12 C -0.5674(8) 0.7296(5) -0.2925(5) 0.025(2) Uani 1 1 d .
C13 C -0.5290(8) 0.7404(5) -0.3295(5) 0.023(2) Uani 1 1 d .
C14 C -0.4238(8) 0.7482(5) -0.2963(5) 0.025(2) Uani 1 1 d .
C15 C -0.3885(8) 0.7567(5) -0.3331(5) 0.025(2) Uani 1 1 d .
C16 C -0.2748(8) 0.7614(6) -0.2965(5) 0.029(2) Uani 1 1 d .
C17 C -0.2383(9) 0.7647(6) -0.3318(6) 0.033(3) Uani 1 1 d .
H17 H -0.2856 0.7640 -0.3786 0.040 Uiso 1 1 calc R
C18 C -0.1330(9) 0.7689(7) -0.2980(6) 0.037(3) Uani 1 1 d .
H18 H -0.1083 0.7692 -0.3220 0.044 Uiso 1 1 calc R
C19 C -0.0635(9) 0.7728(7) -0.2305(6) 0.039(3) Uani 1 1 d .
H19 H 0.0083 0.7775 -0.2086 0.047 Uiso 1 1 calc R
C20 C -0.0967(9) 0.7700(6) -0.1945(6) 0.033(3) Uani 1 1 d .
H20 H -0.0484 0.7721 -0.1477 0.040 Uiso 1 1 calc R
C21 C -0.2038(8) 0.7640(5) -0.2281(5) 0.026(2) Uani 1 1 d .
C22 C -0.6314(10) 0.8483(9) -0.4787(6) 0.051(4) Uani 1 1 d .
C23 C -0.5980(12) 0.7625(10) -0.5400(7) 0.061(4) Uani 1 1 d .
C24 C -0.7517(10) 0.7381(7) -0.5387(6) 0.048(3) Uani 1 1 d .
C25 C -0.0885(9) 0.6209(8) -0.0604(6) 0.041(3) Uani 1 1 d .
C26 C -0.0039(10) 0.6470(9) -0.0534(7) 0.056(4) Uani 1 1 d .
H26 H 0.0161 0.6949 -0.0431 0.067 Uiso 1 1 calc R
C27 C 0.0494(12) 0.5996(11) -0.0622(8) 0.066(5) Uani 1 1 d .
H27 H 0.1082 0.6155 -0.0568 0.079 Uiso 1 1 calc R
C28 C 0.0204(14) 0.5313(12) -0.0783(9) 0.078(6) Uani 1 1 d .
H28 H 0.0584 0.5012 -0.0848 0.093 Uiso 1 1 calc R
C29 C -0.0654(14) 0.5039(10) -0.0856(8) 0.072(5) Uani 1 1 d .
H29 H -0.0861 0.4563 -0.0967 0.086 Uiso 1 1 calc R
C30 C -0.1171(10) 0.5514(9) -0.0754(6) 0.051(4) Uani 1 1 d .
C31 C -0.2198(10) 0.6045(7) -0.0631(6) 0.043(3) Uani 1 1 d .
C32 C -0.3010(10) 0.6125(8) -0.0560(6) 0.044(3) Uani 1 1 d .
H32A H -0.3642 0.5869 -0.0921 0.052 Uiso 1 1 calc R
H32B H -0.3190 0.6627 -0.0596 0.052 Uiso 1 1 calc R
C33 C -0.2634(10) 0.5840(8) 0.0104(7) 0.047(3) Uani 1 1 d .
H33A H -0.2003 0.6098 0.0463 0.056 Uiso 1 1 calc R
H33B H -0.2445 0.5340 0.0140 0.056 Uiso 1 1 calc R
C34 C -0.3450(11) 0.5907(8) 0.0192(7) 0.048(3) Uani 1 1 d .
H34A H -0.3628 0.6407 0.0170 0.057 Uiso 1 1 calc R
H34B H -0.4087 0.5655 -0.0169 0.057 Uiso 1 1 calc R
C35 C -0.3052(11) 0.5604(8) 0.0850(7) 0.048(3) Uani 1 1 d .
H35A H -0.2430 0.5867 0.1211 0.058 Uiso 1 1 calc R
H35B H -0.2847 0.5109 0.0880 0.058 Uiso 1 1 calc R
C36 C -0.3873(11) 0.5640(8) 0.0936(7) 0.053(4) Uani 1 1 d .
H36A H -0.4477 0.5349 0.0595 0.064 Uiso 1 1 calc R
H36B H -0.4112 0.6130 0.0880 0.064 Uiso 1 1 calc R
C37 C -0.3425(13) 0.5376(9) 0.1620(8) 0.065(4) Uani 1 1 d .
H37A H -0.2823 0.5668 0.1960 0.077 Uiso 1 1 calc R
H37B H -0.3181 0.4887 0.1676 0.077 Uiso 1 1 calc R
C38 C -0.4237(15) 0.5403(14) 0.1713(10) 0.096(8) Uani 1 1 d .
H38A H -0.4907 0.5215 0.1321 0.116 Uiso 1 1 calc R
H38B H -0.4343 0.5892 0.1787 0.116 Uiso 1 1 calc R
C39 C -0.373(2) 0.4873(16) 0.2423(15) 0.143(13) Uani 1 1 d .
H39A H -0.4270 0.4696 0.2443 0.171 Uiso 1 1 calc R
H39B H -0.3273 0.4491 0.2495 0.171 Uiso 1 1 calc R
C40 C -0.325(2) 0.5424(14) 0.2784(16) 0.130(11) Uani 1 1 d .
H40A H -0.2676 0.5535 0.2783 0.196 Uiso 1 1 calc R
H40B H -0.2970 0.5331 0.3237 0.196 Uiso 1 1 calc R
H40C H -0.3727 0.5822 0.2606 0.196 Uiso 1 1 calc R
C41 C -0.2640(13) 0.4809(8) -0.1018(8) 0.062(4) Uani 1 1 d .
H41A H -0.3015 0.4793 -0.0841 0.074 Uiso 1 1 calc R
H41B H -0.2200 0.4384 -0.0861 0.074 Uiso 1 1 calc R
C42 C -0.3440(11) 0.4789(7) -0.1779(7) 0.047(3) Uani 1 1 d .
C43 C -0.3848(12) 0.4172(8) -0.2094(8) 0.059(4) Uani 1 1 d .
H43 H -0.3656 0.3752 -0.1847 0.071 Uiso 1 1 calc R
C44 C -0.4565(12) 0.4144(8) -0.2796(9) 0.060(4) Uani 1 1 d .
H44 H -0.4840 0.3705 -0.3012 0.072 Uiso 1 1 calc R
C45 C -0.4860(10) 0.4741(7) -0.3163(7) 0.043(3) Uani 1 1 d .
C46 C -0.4456(10) 0.5378(6) -0.2843(7) 0.044(3) Uani 1 1 d .
H46 H -0.4661 0.5797 -0.3092 0.053 Uiso 1 1 calc R
C47 C -0.3742(11) 0.5407(7) -0.2148(7) 0.047(3) Uani 1 1 d .
H47 H -0.3467 0.5845 -0.1931 0.057 Uiso 1 1 calc R
C48 C -0.5621(10) 0.4686(7) -0.3912(7) 0.052(4) Uani 1 1 d .
H48A H -0.5477 0.4253 -0.4049 0.063 Uiso 1 1 calc R
H48B H -0.6335 0.4654 -0.4066 0.063 Uiso 1 1 calc R
C49 C -0.4737(10) 0.5384(8) -0.4232(6) 0.046(3) Uani 1 1 d .
C50 C -0.3964(11) 0.4934(9) -0.4085(7) 0.058(4) Uani 1 1 d .
H50 H -0.3911 0.4469 -0.3936 0.070 Uiso 1 1 calc R
C51 C -0.3272(11) 0.5191(10) -0.4162(8) 0.063(4) Uani 1 1 d .
H51 H -0.2727 0.4902 -0.4063 0.076 Uiso 1 1 calc R
C52 C -0.3375(11) 0.5874(10) -0.4386(7) 0.060(4) Uani 1 1 d .
H52 H -0.2887 0.6040 -0.4430 0.072 Uiso 1 1 calc R
C53 C -0.4165(10) 0.6324(9) -0.4548(7) 0.053(4) Uani 1 1 d .
H53 H -0.4245 0.6781 -0.4719 0.064 Uiso 1 1 calc R
C54 C -0.4829(9) 0.6064(8) -0.4445(6) 0.042(3) Uani 1 1 d .
C55 C -0.6084(9) 0.5893(7) -0.4420(5) 0.039(3) Uani 1 1 d .
C56 C -0.7080(8) 0.5958(7) -0.4528(6) 0.038(3) Uani 1 1 d .
H56A H -0.7220 0.6458 -0.4509 0.046 Uiso 1 1 calc R
H56B H -0.7018 0.5705 -0.4176 0.046 Uiso 1 1 calc R
C57 C -0.7986(9) 0.5648(8) -0.5208(6) 0.044(3) Uani 1 1 d .
H57A H -0.8009 0.5883 -0.5552 0.053 Uiso 1 1 calc R
H57B H -0.7851 0.5144 -0.5213 0.053 Uiso 1 1 calc R
C58 C -0.9046(9) 0.5727(8) -0.5378(7) 0.048(3) Uani 1 1 d .
H58A H -0.9167 0.6228 -0.5346 0.058 Uiso 1 1 calc R
H58B H -0.9048 0.5461 -0.5057 0.058 Uiso 1 1 calc R
C59 C -0.9944(10) 0.5453(9) -0.6094(8) 0.060(4) Uani 1 1 d .
H59A H -1.0611 0.5521 -0.6186 0.072 Uiso 1 1 calc R
H59B H -0.9961 0.5744 -0.6413 0.072 Uiso 1 1 calc R
C60 C -0.9853(13) 0.4680(11) -0.6214(8) 0.079(5) Uani 1 1 d .
H60A H -0.9184 0.4606 -0.6119 0.094 Uiso 1 1 calc R
H60B H -0.9857 0.4384 -0.5906 0.094 Uiso 1 1 calc R
C61 C -1.0727(12) 0.4453(9) -0.6914(9) 0.072(5) Uani 1 1 d .
H61A H -1.0761 0.4774 -0.7223 0.086 Uiso 1 1 calc R
H61B H -1.1392 0.4489 -0.6997 0.086 Uiso 1 1 calc R
C62 C -1.0590(13) 0.3707(9) -0.7048(9) 0.066(4) Uani 1 1 d .
H62A H -0.9929 0.3670 -0.6969 0.080 Uiso 1 1 calc R
H62B H -1.0554 0.3385 -0.6738 0.080 Uiso 1 1 calc R
C63 C -1.1461(15) 0.3490(11) -0.7738(10) 0.082(5) Uani 1 1 d .
H63A H -1.1463 0.2972 -0.7760 0.098 Uiso 1 1 calc R
H63B H -1.2119 0.3634 -0.7842 0.098 Uiso 1 1 calc R
C64 C -1.1446(15) 0.3774(11) -0.8256(10) 0.088(6) Uani 1 1 d .
H64A H -1.1498 0.4286 -0.8265 0.133 Uiso 1 1 calc R
H64B H -1.2032 0.3583 -0.8685 0.133 Uiso 1 1 calc R
H64C H -1.0797 0.3639 -0.8161 0.133 Uiso 1 1 calc R
C65 C -0.1856(14) 0.5793(8) -0.2531(8) 0.068(4) Uani 1 1 d .
H65A H -0.1344 0.6099 -0.2487 0.102 Uiso 1 1 calc R
H65B H -0.1890 0.5900 -0.2181 0.102 Uiso 1 1 calc R
H65C H -0.2537 0.5871 -0.2961 0.102 Uiso 1 1 calc R
C66 C -0.1540(13) 0.5033(8) -0.2475(8) 0.058(4) Uani 1 1 d .
C67 C -0.2068(13) 0.4503(9) -0.2453(9) 0.065(4) Uani 1 1 d .
H67 H -0.2656 0.4607 -0.2487 0.078 Uiso 1 1 calc R
C68 C -0.1760(18) 0.3843(10) -0.2385(14) 0.108(9) Uani 1 1 d .
H68 H -0.2147 0.3482 -0.2381 0.129 Uiso 1 1 calc R
C69 C -0.0712(17) 0.4870(12) -0.2439(13) 0.106(8) Uani 1 1 d .
H69 H -0.0357 0.5230 -0.2474 0.127 Uiso 1 1 calc R
C70 C -0.0907(19) 0.3662(12) -0.2320(16) 0.127(11) Uani 1 1 d .
H70 H -0.0687 0.3188 -0.2255 0.153 Uiso 1 1 calc R
C71 C -0.039(2) 0.4182(13) -0.2351(19) 0.159(15) Uani 1 1 d .
H71 H 0.0204 0.4072 -0.2312 0.191 Uiso 1 1 calc R
N1 N -0.1564(7) 0.6527(6) -0.0536(5) 0.038(2) Uani 1 1 d .
N2 N -0.1979(8) 0.5422(6) -0.0756(5) 0.045(3) Uani 1 1 d .
N3 N -0.5696(7) 0.6375(6) -0.4555(5) 0.036(2) Uani 1 1 d .
N4 N -0.5543(7) 0.5295(6) -0.4221(5) 0.040(2) Uani 1 1 d .
O1 O -0.1922(9) 0.9288(7) -0.0547(6) 0.077(3) Uani 1 1 d .
O2 O 0.0651(8) 0.7911(8) 0.0595(5) 0.084(4) Uani 1 1 d .
O3 O -0.1881(10) 0.7684(8) 0.0591(6) 0.084(4) Uani 1 1 d .
O4 O -0.1673(6) 0.7661(4) -0.1277(4) 0.0347(18) Uani 1 1 d .
O5 O -0.3269(6) 0.7513(5) -0.1252(4) 0.0372(19) Uani 1 1 d .
O6 O -0.6041(5) 0.7401(4) -0.3934(3) 0.0303(17) Uani 1 1 d .
O7 O -0.4454(6) 0.7570(5) -0.3961(4) 0.038(2) Uani 1 1 d .
O8 O -0.6542(9) 0.9088(6) -0.4858(6) 0.067(3) Uani 1 1 d .
O9 O -0.5929(11) 0.7643(9) -0.5827(6) 0.104(5) Uani 1 1 d .
O10 O -0.8421(7) 0.7338(6) -0.5797(5) 0.065(3) Uani 1 1 d .
Re1 Re -0.16807(4) 0.76888(3) -0.04836(2) 0.03790(16) Uani 1 1 d .
Re2 Re -0.60628(3) 0.75081(3) -0.47263(2) 0.03348(15) Uani 1 1 d .

loop_
_atom_site_aniso_label
_atom_site_aniso_U_11
_atom_site_aniso_U_22
_atom_site_aniso_U_33
_atom_site_aniso_U_23
_atom_site_aniso_U_13
_atom_site_aniso_U_12
C1 0.037(7) 0.072(11) 0.029(7) -0.012(7) 0.016(6) 0.001(7)
C2 0.049(9) 0.108(13) 0.018(6) -0.014(7) 0.021(7) 0.001(8)
C3 0.043(9) 0.071(11) 0.087(13) -0.005(9) 0.041(9) 0.000(7)
C4 0.030(6) 0.023(5) 0.015(5) -0.007(4) 0.012(4) -0.009(4)
C5 0.024(5) 0.035(6) 0.022(5) 0.011(4) 0.017(5) 0.004(4)
C6 0.027(6) 0.033(6) 0.018(5) -0.012(4) 0.013(5) -0.007(4)
C7 0.020(5) 0.028(6) 0.023(5) -0.001(4) 0.013(5) -0.001(4)
C8 0.034(6) 0.040(6) 0.025(6) -0.001(5) 0.019(5) -0.002(5)
C9 0.038(7) 0.053(8) 0.039(7) 0.001(6) 0.029(6) -0.006(6)
C10 0.029(6) 0.052(8) 0.034(6) -0.006(5) 0.021(5) -0.012(5)
C11 0.027(6) 0.043(7) 0.024(6) -0.004(5) 0.015(5) -0.008(5)
C12 0.028(6) 0.026(5) 0.024(5) 0.003(4) 0.017(5) 0.002(4)
C13 0.032(6) 0.025(5) 0.011(5) -0.005(4) 0.012(4) 0.001(4)
C14 0.034(6) 0.028(5) 0.019(5) 0.003(4) 0.020(5) 0.002(4)
C15 0.025(5) 0.033(6) 0.018(5) 0.001(4) 0.014(5) -0.005(4)
C16 0.017(5) 0.039(6) 0.022(5) -0.003(4) 0.009(5) -0.003(4)
C17 0.027(6) 0.047(7) 0.024(6) 0.004(5) 0.015(5) -0.005(5)
C18 0.032(6) 0.053(8) 0.032(6) 0.001(5) 0.024(6) -0.006(5)
C19 0.027(6) 0.051(7) 0.042(7) 0.004(6) 0.023(6) -0.004(5)
C20 0.023(6) 0.047(7) 0.021(5) 0.002(5) 0.010(5) -0.003(5)
C21 0.022(5) 0.028(6) 0.027(5) 0.002(4) 0.014(5) -0.003(4)
C22 0.034(7) 0.077(11) 0.027(7) 0.014(6) 0.013(6) -0.004(7)
C23 0.048(9) 0.114(14) 0.030(7) -0.003(7) 0.029(7) -0.018(8)
C24 0.033(7) 0.055(9) 0.030(7) 0.007(6) 0.008(6) -0.013(6)
C25 0.032(7) 0.064(9) 0.024(6) 0.012(6) 0.016(5) 0.014(6)
C26 0.040(8) 0.091(12) 0.041(8) 0.013(7) 0.028(7) 0.014(7)
C27 0.049(9) 0.108(15) 0.055(9) 0.028(9) 0.040(8) 0.031(9)
C28 0.068(11) 0.123(18) 0.065(11) 0.035(11) 0.053(10) 0.047(11)
C29 0.078(12) 0.086(12) 0.052(9) 0.031(9) 0.042(9) 0.047(10)
C30 0.043(8) 0.083(11) 0.029(7) 0.021(7) 0.023(6) 0.026(7)
C31 0.045(7) 0.058(9) 0.029(6) 0.013(6) 0.025(6) 0.011(6)
C32 0.036(7) 0.066(9) 0.035(7) 0.012(6) 0.025(6) 0.007(6)
C33 0.045(8) 0.061(9) 0.044(8) 0.009(6) 0.033(7) 0.010(6)
C34 0.051(8) 0.054(8) 0.054(8) 0.009(6) 0.040(7) 0.005(6)
C35 0.051(8) 0.061(9) 0.051(8) 0.009(7) 0.041(7) 0.010(7)
C36 0.059(9) 0.065(9) 0.059(9) 0.016(7) 0.049(8) 0.017(7)
C37 0.069(10) 0.084(12) 0.065(10) 0.030(9) 0.054(9) 0.025(9)
C38 0.075(13) 0.17(2) 0.075(13) 0.050(14) 0.064(12) 0.041(13)
C39 0.15(2) 0.15(2) 0.22(3) -0.11(2) 0.16(3) -0.08(2)
C40 0.17(3) 0.12(2) 0.21(3) -0.03(2) 0.17(3) -0.011(19)
C41 0.080(11) 0.060(10) 0.067(10) 0.027(8) 0.056(10) 0.024(8)
C42 0.052(8) 0.041(8) 0.061(9) 0.015(6) 0.043(8) 0.010(6)
C43 0.059(9) 0.044(9) 0.078(11) 0.018(8) 0.045(9) 0.005(7)
C44 0.065(10) 0.037(8) 0.082(12) -0.006(7) 0.049(10) -0.007(7)
C45 0.036(7) 0.038(7) 0.053(8) 0.000(6) 0.028(6) 0.002(5)
C46 0.052(8) 0.028(7) 0.058(9) 0.003(6) 0.038(7) 0.006(6)
C47 0.053(8) 0.048(8) 0.049(8) 0.009(6) 0.037(7) 0.016(6)
C48 0.036(7) 0.045(8) 0.063(9) -0.020(7) 0.025(7) -0.016(6)
C49 0.036(7) 0.064(9) 0.036(7) -0.018(6) 0.021(6) -0.007(6)
C50 0.049(9) 0.070(10) 0.048(8) -0.018(7) 0.027(7) -0.001(7)
C51 0.041(8) 0.091(13) 0.057(9) -0.022(9) 0.031(8) 0.004(8)
C52 0.041(8) 0.095(13) 0.049(9) -0.022(8) 0.032(7) -0.010(8)
C53 0.035(7) 0.089(11) 0.042(8) -0.012(7) 0.028(7) -0.005(7)
C54 0.027(6) 0.068(9) 0.024(6) -0.009(6) 0.013(5) -0.007(6)
C55 0.031(6) 0.056(8) 0.021(6) -0.013(5) 0.013(5) -0.009(6)
C56 0.028(6) 0.055(8) 0.034(6) -0.006(5) 0.021(5) -0.004(5)
C57 0.030(6) 0.063(9) 0.037(7) -0.011(6) 0.020(6) -0.008(6)
C58 0.032(7) 0.056(8) 0.050(8) -0.007(6) 0.024(6) -0.004(6)
C59 0.028(7) 0.071(11) 0.055(9) 0.003(8) 0.015(7) 0.006(7)
C60 0.050(10) 0.113(16) 0.047(9) -0.005(9) 0.019(8) 0.009(9)
C61 0.046(9) 0.072(11) 0.080(12) -0.017(9) 0.031(9) -0.016(8)
C62 0.069(11) 0.060(10) 0.073(11) 0.007(8) 0.047(10) -0.003(8)
C63 0.071(12) 0.085(13) 0.081(13) -0.008(10) 0.045(11) -0.019(10)
C64 0.074(13) 0.081(13) 0.084(14) -0.018(11) 0.038(11) -0.001(10)
C65 0.078(11) 0.052(9) 0.067(11) 0.001(8) 0.042(10) 0.002(8)
C66 0.068(10) 0.054(9) 0.065(10) -0.010(7) 0.049(9) -0.010(8)
C67 0.059(10) 0.067(11) 0.089(12) -0.005(9) 0.057(10) 0.004(8)
C68 0.121(18) 0.052(11) 0.22(3) -0.014(14) 0.14(2) -0.007(11)
C69 0.096(15) 0.091(15) 0.18(2) -0.050(15) 0.112(18) -0.037(12)
C70 0.118(19) 0.063(13) 0.24(3) -0.037(17) 0.13(2) -0.004(12)
C71 0.16(3) 0.086(17) 0.34(5) -0.06(2) 0.21(3) -0.027(17)
N1 0.030(5) 0.058(7) 0.025(5) 0.002(4) 0.016(4) -0.002(5)
N2 0.044(6) 0.061(8) 0.032(6) 0.015(5) 0.025(5) 0.011(5)
N3 0.027(5) 0.054(6) 0.029(5) -0.005(4) 0.018(4) -0.006(4)
N4 0.030(5) 0.049(6) 0.032(5) -0.013(5) 0.015(5) -0.008(5)
O1 0.073(8) 0.065(8) 0.080(9) -0.016(6) 0.042(7) 0.001(6)
O2 0.030(6) 0.159(13) 0.033(6) -0.020(7) 0.006(5) -0.012(7)
O3 0.083(9) 0.146(12) 0.046(7) -0.020(7) 0.051(7) -0.010(8)
O4 0.024(4) 0.062(5) 0.019(4) -0.003(3) 0.014(3) -0.006(4)
O5 0.026(4) 0.065(6) 0.018(4) -0.004(4) 0.013(3) -0.005(4)
O6 0.013(3) 0.051(5) 0.016(4) -0.006(3) 0.004(3) -0.007(3)
O7 0.018(4) 0.071(6) 0.021(4) 0.006(4) 0.010(3) -0.004(4)
O8 0.073(7) 0.047(7) 0.074(8) 0.006(5) 0.043(7) -0.001(5)
O9 0.091(10) 0.193(16) 0.047(7) 0.023(8) 0.052(8) -0.005(9)
O10 0.017(5) 0.097(8) 0.045(6) 0.014(5) 0.003(4) -0.005(5)
Re1 0.0251(3) 0.0661(4) 0.0174(2) -0.0087(2) 0.0111(2) -0.0047(2)
Re2 0.0207(2) 0.0581(3) 0.0130(2) 0.00471(18) 0.00668(18) -0.00398(19)

loop_
_atom_type_symbol
_atom_type_description
_atom_type_scat_dispersion_real
_atom_type_scat_dispersion_imag
_atom_type_scat_source
C C 0.0033 0.0016 'International Tables Vol C Tables 4.2.6.8 and 6.1.1.4'
H H 0.0000 0.0000 'International Tables Vol C Tables 4.2.6.8 and 6.1.1.4'
N N 0.0061 0.0033 'International Tables Vol C Tables 4.2.6.8 and 6.1.1.4'
O O 0.0106 0.0060 'International Tables Vol C Tables 4.2.6.8 and 6.1.1.4'
Re Re -1.0185 7.2310 'International Tables Vol C Tables 4.2.6.8 and 6.1.1.4'

loop_
_geom_angle_atom_site_label_1
_geom_angle_atom_site_label_2
_geom_angle_atom_site_label_3
_geom_angle
O1 C1 Re1 177.0(13)
O2 C2 Re1 178.2(16)
O3 C3 Re1 168.1(7)
O4 C4 C5 127.7(9)
O4 C4 C21 112.1(9)
C5 C4 C21 120.2(9)
C6 C5 C4 119.4(10)
C6 C5 C14 119.4(9)
C4 C5 C14 120.9(9)
O5 C6 C5 126.0(10)
O5 C6 C7 115.1(9)
C5 C6 C7 118.8(9)
C8 C7 C12 117.9(10)
C8 C7 C6 120.4(10)
C12 C7 C6 121.7(9)
C9 C8 C7 121.0(11)
C9 C8 H8 119.5
C7 C8 H8 119.5
C8 C9 C10 120.4(11)
C8 C9 H9 119.8
C10 C9 H9 119.8
C11 C10 C9 119.4(11)
C11 C10 H10 120.3
C9 C10 H10 120.3
C10 C11 C12 121.0(10)
C10 C11 H11 119.5
C12 C11 H11 119.5
C11 C12 C7 120.4(10)
C11 C12 C13 121.9(10)
C7 C12 C13 117.7(9)
O6 C13 C14 127.2(9)
O6 C13 C12 112.3(9)
C14 C13 C12 120.5(9)
C13 C14 C15 119.5(9)
C13 C14 C5 121.3(9)
C15 C14 C5 119.1(10)
O7 C15 C14 126.1(10)
O7 C15 C16 115.2(9)
C14 C15 C16 118.6(9)
C21 C16 C17 118.9(10)
C21 C16 C15 121.7(10)
C17 C16 C15 119.4(10)
C18 C17 C16 119.5(10)
C18 C17 H17 120.2
C16 C17 H17 120.2
C19 C18 C17 121.3(11)
C19 C18 H18 119.3
C17 C18 H18 119.3
C20 C19 C18 120.6(11)
C20 C19 H19 119.7
C18 C19 H19 119.7
C19 C20 C21 118.9(10)
C19 C20 H20 120.6
C21 C20 H20 120.6
C16 C21 C20 120.7(10)
C16 C21 C4 119.1(9)
C20 C21 C4 120.2(10)
O8 C22 Re2 175.5(12)
O9 C23 Re2 174.9(17)
O10 C24 Re2 176.6(12)
C30 C25 N1 106.9(11)
C30 C25 C26 121.2(13)
N1 C25 C26 131.9(14)
C27 C26 C25 116.7(16)
C27 C26 H26 121.6
C25 C26 H26 121.6
C28 C27 C26 122.4(16)
C28 C27 H27 118.8
C26 C27 H27 118.8
C27 C28 C29 121.5(16)
C27 C28 H28 119.2
C29 C28 H28 119.2
C30 C29 C28 115.7(18)
C30 C29 H29 122.2
C28 C29 H29 122.2
N2 C30 C25 106.8(12)
N2 C30 C29 130.8(17)
C25 C30 C29 122.4(15)
N1 C31 N2 110.7(11)
N1 C31 C32 126.9(13)
N2 C31 C32 122.2(13)
C31 C32 C33 111.1(10)
C31 C32 H32A 109.4
C33 C32 H32A 109.4
C31 C32 H32B 109.4
C33 C32 H32B 109.4
H32A C32 H32B 108.0
C32 C33 C34 112.7(11)
C32 C33 H33A 109.1
C34 C33 H33A 109.1
C32 C33 H33B 109.1
C34 C33 H33B 109.1
H33A C33 H33B 107.8
C35 C34 C33 110.8(11)
C35 C34 H34A 109.5
C33 C34 H34A 109.5
C35 C34 H34B 109.5
C33 C34 H34B 109.5
H34A C34 H34B 108.1
C34 C35 C36 111.5(11)
C34 C35 H35A 109.3
C36 C35 H35A 109.3
C34 C35 H35B 109.3
C36 C35 H35B 109.3
H35A C35 H35B 108.0
C35 C36 C37 110.1(12)
C35 C36 H36A 109.6
C37 C36 H36A 109.6
C35 C36 H36B 109.6
C37 C36 H36B 109.6
H36A C36 H36B 108.1
C36 C37 C38 110.9(13)
C36 C37 H37A 109.5
C38 C37 H37A 109.5
C36 C37 H37B 109.5
C38 C37 H37B 109.5
H37A C37 H37B 108.0
C37 C38 C39 105.8(14)
C37 C38 H38A 110.6
C39 C38 H38A 110.6
C37 C38 H38B 110.6
C39 C38 H38B 110.6
H38A C38 H38B 108.7
C40 C39 C38 88(3)
C40 C39 H39A 114.0
C38 C39 H39A 114.0
C40 C39 H39B 114.0
C38 C39 H39B 114.0
H39A C39 H39B 111.2
C39 C40 H40A 109.5
C39 C40 H40B 109.5
H40A C40 H40B 109.5
C39 C40 H40C 109.5
H40A C40 H40C 109.5
H40B C40 H40C 109.5
N2 C41 C42 113.9(11)
N2 C41 H41A 108.8
C42 C41 H41A 108.8
N2 C41 H41B 108.8
C42 C41 H41B 108.8
H41A C41 H41B 107.7
C43 C42 C47 119.4(14)
C43 C42 C41 119.9(13)
C47 C42 C41 120.7(13)
C42 C43 C44 120.5(13)
C42 C43 H43 119.7
C44 C43 H43 119.7
C45 C44 C43 120.8(14)
C45 C44 H44 119.6
C43 C44 H44 119.6
C44 C45 C46 119.0(14)
C44 C45 C48 119.0(13)
C46 C45 C48 122.0(12)
C45 C46 C47 120.4(12)
C45 C46 H46 119.8
C47 C46 H46 119.8
C42 C47 C46 119.9(13)
C42 C47 H47 120.0
C46 C47 H47 120.0
N4 C48 C45 111.4(10)
N4 C48 H48A 109.3
C45 C48 H48A 109.3
N4 C48 H48B 109.3
C45 C48 H48B 109.3
H48A C48 H48B 108.0
N4 C49 C54 105.3(11)
N4 C49 C50 132.0(15)
C54 C49 C50 122.6(13)
C49 C50 C51 117.2(16)
C49 C50 H50 121.4
C51 C50 H50 121.4
C50 C51 C52 120.2(14)
C50 C51 H51 119.9
C52 C51 H51 119.9
C51 C52 C53 122.8(14)
C51 C52 H52 118.6
C53 C52 H52 118.6
C54 C53 C52 116.1(15)
C54 C53 H53 122.0
C52 C53 H53 122.0
C49 C54 C53 121.0(13)
C49 C54 N3 108.2(11)
C53 C54 N3 130.7(13)
N3 C55 N4 112.2(11)
N3 C55 C56 125.1(12)
N4 C55 C56 122.4(12)
C55 C56 C57 109.8(10)
C55 C56 H56A 109.7
C57 C56 H56A 109.7
C55 C56 H56B 109.7
C57 C56 H56B 109.7
H56A C56 H56B 108.2
C58 C57 C56 113.6(10)
C58 C57 H57A 108.8
C56 C57 H57A 108.8
C58 C57 H57B 108.8
C56 C57 H57B 108.8
H57A C57 H57B 107.7
C57 C58 C59 111.3(11)
C57 C58 H58A 109.4
C59 C58 H58A 109.4
C57 C58 H58B 109.4
C59 C58 H58B 109.4
H58A C58 H58B 108.0
C60 C59 C58 114.9(12)
C60 C59 H59A 108.6
C58 C59 H59A 108.6
C60 C59 H59B 108.6
C58 C59 H59B 108.6
H59A C59 H59B 107.5
C61 C60 C59 112.2(14)
C61 C60 H60A 109.2
C59 C60 H60A 109.2
C61 C60 H60B 109.2
C59 C60 H60B 109.2
H60A C60 H60B 107.9
C60 C61 C62 112.2(15)
C60 C61 H61A 109.2
C62 C61 H61A 109.2
C60 C61 H61B 109.2
C62 C61 H61B 109.2
H61A C61 H61B 107.9
C63 C62 C61 111.5(15)
C63 C62 H62A 109.3
C61 C62 H62A 109.3
C63 C62 H62B 109.3
C61 C62 H62B 109.3
H62A C62 H62B 108.0
C64 C63 C62 116.4(16)
C64 C63 H63A 108.2
C62 C63 H63A 108.2
C64 C63 H63B 108.2
C62 C63 H63B 108.2
H63A C63 H63B 107.4
C63 C64 H64A 109.5
C63 C64 H64B 109.5
H64A C64 H64B 109.5
C63 C64 H64C 109.5
H64A C64 H64C 109.5
H64B C64 H64C 109.5
C66 C65 H65A 109.5
C66 C65 H65B 109.5
H65A C65 H65B 109.5
C66 C65 H65C 109.5
H65A C65 H65C 109.5
H65B C65 H65C 109.5
C69 C66 C67 119.0(16)
C69 C66 C65 120.1(16)
C67 C66 C65 121.0(15)
C68 C67 C66 120.0(15)
C68 C67 H67 120.0
C66 C67 H67 120.0
C67 C68 C70 122.6(19)
C67 C68 H68 118.7
C70 C68 H68 118.7
C66 C69 C71 120.2(19)
C66 C69 H69 119.9
C71 C69 H69 119.9
C71 C70 C68 118(2)
C71 C70 H70 121.1
C68 C70 H70 121.1
C70 C71 C69 120(2)
C70 C71 H71 119.9
C69 C71 H71 119.9
C31 N1 C25 107.5(11)
C31 N1 Re1 128.2(9)
C25 N1 Re1 123.2(8)
C31 N2 C30 108.1(12)
C31 N2 C41 125.8(12)
C30 N2 C41 124.3(13)
C55 N3 C54 105.8(11)
C55 N3 Re2 128.7(8)
C54 N3 Re2 124.4(8)
C55 N4 C49 108.4(11)
C55 N4 C48 127.9(11)
C49 N4 C48 122.7(11)
C4 O4 Re1 131.7(7)
C6 O5 Re1 134.0(7)
C13 O6 Re2 132.8(7)
C15 O7 Re2 133.1(7)
C2 Re1 C1 88.5(7)
C2 Re1 C3 83.7(4)
C1 Re1 C3 90.2(4)
C2 Re1 O4 97.0(4)
C1 Re1 O4 92.1(5)
C3 Re1 O4 177.6(2)
C2 Re1 O5 177.4(5)
C1 Re1 O5 93.2(5)
C3 Re1 O5 98.1(2)
O4 Re1 O5 81.0(3)
C2 Re1 N1 94.4(6)
C1 Re1 N1 173.5(5)
C3 Re1 N1 95.9(2)
O4 Re1 N1 81.8(3)
O5 Re1 N1 83.7(3)
C23 Re2 C22 87.1(7)
C23 Re2 C24 88.5(6)
C22 Re2 C24 87.8(6)
C23 Re2 O6 175.8(5)
C22 Re2 O6 92.5(5)
C24 Re2 O6 95.7(5)
C23 Re2 O7 94.5(5)
C22 Re2 O7 96.1(5)
C24 Re2 O7 175.2(5)
O6 Re2 O7 81.4(3)
C23 Re2 N3 97.5(6)
C22 Re2 N3 174.6(5)
C24 Re2 N3 95.1(5)
O6 Re2 N3 82.7(3)
O7 Re2 N3 80.8(3)

loop_
_geom_bond_atom_site_label_1
_geom_bond_atom_site_label_2
_geom_bond_distance
C1 O1 1.160(18)
C1 Re1 1.908(17)
C2 O2 1.161(17)
C2 Re1 1.900(15)
C3 O3 1.089(11)
C3 Re1 1.9768(5)
C4 O4 1.298(12)
C4 C5 1.411(15)
C4 C21 1.472(15)
C5 C6 1.407(14)
C5 C14 1.470(15)
C6 O5 1.273(13)
C6 C7 1.481(14)
C7 C8 1.390(15)
C7 C12 1.417(15)
C8 C9 1.381(16)
C8 H8 0.9500
C9 C10 1.401(17)
C9 H9 0.9500
C10 C11 1.363(16)
C10 H10 0.9500
C11 C12 1.386(15)
C11 H11 0.9500
C12 C13 1.480(14)
C13 O6 1.310(12)
C13 C14 1.388(15)
C14 C15 1.428(14)
C15 O7 1.283(13)
C15 C16 1.492(14)
C16 C21 1.390(15)
C16 C17 1.399(15)
C17 C18 1.382(16)
C17 H17 0.9500
C18 C19 1.371(17)
C18 H18 0.9500
C19 C20 1.371(17)
C19 H19 0.9500
C20 C21 1.412(15)
C20 H20 0.9500
C22 O8 1.193(18)
C22 Re2 1.891(17)
C23 O9 1.179(17)
C23 Re2 1.876(13)
C24 O10 1.175(16)
C24 Re2 1.903(13)
C25 C30 1.38(2)
C25 N1 1.396(15)
C25 C26 1.398(19)
C26 C27 1.39(2)
C26 H26 0.9500
C27 C28 1.36(3)
C27 H27 0.9500
C28 C29 1.42(3)
C28 H28 0.9500
C29 C30 1.39(2)
C29 H29 0.9500
C30 N2 1.360(17)
C31 N1 1.302(17)
C31 N2 1.345(17)
C31 C32 1.492(17)
C32 C33 1.529(17)
C32 H32A 0.9900
C32 H32B 0.9900
C33 C34 1.530(17)
C33 H33A 0.9900
C33 H33B 0.9900
C34 C35 1.518(18)
C34 H34A 0.9900
C34 H34B 0.9900
C35 C36 1.529(17)
C35 H35A 0.9900
C35 H35B 0.9900
C36 C37 1.528(19)
C36 H36A 0.9900
C36 H36B 0.9900
C37 C38 1.53(2)
C37 H37A 0.9900
C37 H37B 0.9900
C38 C39 1.79(4)
C38 H38A 0.9900
C38 H38B 0.9900
C39 C40 1.30(3)
C39 H39A 0.9900
C39 H39B 0.9900
C40 H40A 0.9800
C40 H40B 0.9800
C40 H40C 0.9800
C41 N2 1.45(2)
C41 C42 1.55(2)
C41 H41A 0.9900
C41 H41B 0.9900
C42 C43 1.35(2)
C42 C47 1.399(18)
C43 C44 1.43(2)
C43 H43 0.9500
C44 C45 1.37(2)
C44 H44 0.9500
C45 C46 1.384(18)
C45 C48 1.523(19)
C46 C47 1.412(19)
C46 H46 0.9500
C47 H47 0.9500
C48 N4 1.469(18)
C48 H48A 0.9900
C48 H48B 0.9900
C49 N4 1.380(16)
C49 C54 1.38(2)
C49 C50 1.385(19)
C50 C51 1.39(2)
C50 H50 0.9500
C51 C52 1.39(2)
C51 H51 0.9500
C52 C53 1.40(2)
C52 H52 0.9500
C53 C54 1.393(18)
C53 H53 0.9500
C54 N3 1.417(16)
C55 N3 1.299(16)
C55 N4 1.338(17)
C55 C56 1.507(16)
C56 C57 1.548(16)
C56 H56A 0.9900
C56 H56B 0.9900
C57 C58 1.535(17)
C57 H57A 0.9900
C57 H57B 0.9900
C58 C59 1.574(19)
C58 H58A 0.9900
C58 H58B 0.9900
C59 C60 1.54(2)
C59 H59A 0.9900
C59 H59B 0.9900
C60 C61 1.51(2)
C60 H60A 0.9900
C60 H60B 0.9900
C61 C62 1.52(2)
C61 H61A 0.9900
C61 H61B 0.9900
C62 C63 1.49(2)
C62 H62A 0.9900
C62 H62B 0.9900
C63 C64 1.48(3)
C63 H63A 0.9900
C63 H63B 0.9900
C64 H64A 0.9800
C64 H64B 0.9800
C64 H64C 0.9800
C65 C66 1.52(2)
C65 H65A 0.9800
C65 H65B 0.9800
C65 H65C 0.9800
C66 C69 1.36(2)
C66 C67 1.37(2)
C67 C68 1.33(2)
C67 H67 0.9500
C68 C70 1.37(3)
C68 H68 0.9500
C69 C71 1.38(3)
C69 H69 0.9500
C70 C71 1.35(3)
C70 H70 0.9500
C71 H71 0.9500
N1 Re1 2.237(11)
N3 Re2 2.213(11)
O4 Re1 2.096(7)
O5 Re1 2.104(8)
O6 Re2 2.072(7)
O7 Re2 2.102(7)
